data_4030241
loop_
_publ_author_name
'Kersten, Laura'
'Harms, Klaus'
'Hilt, Gerhard'

_publ_section_title
;
 Synthesis of tri-, tetra-, and pentacarbonyl derivatives via ozonolysis
 of 1,4-dienes and cyclization to polyaromatic systems.
;
_journal_issue 23
_journal_name_full 'The Journal of organic chemistry'
_journal_page_first 11661
_journal_page_last 11673
_journal_paper_doi 10.1021/jo502308d
_journal_volume 79
_journal_year 2014
_chemical_formula_moiety 'C19 H22 O5'
_chemical_formula_sum 'C19 H22 O5'
_chemical_formula_weight 330.36
_chemical_name_common lk96624
_chemical_name_systematic
; 
 ? 
;
_space_group_crystal_system monoclinic
_space_group_IT_number 14
_space_group_name_Hall '-P 2yn'
_space_group_name_H-M_alt 'P 1 21/n 1'
_symmetry_space_group_name_Hall '-P 2yn'
_symmetry_space_group_name_H-M 'P 1 21/n 1'
_atom_sites_solution_hydrogens mixed
_atom_sites_solution_primary direct
_atom_sites_solution_secondary difmap
_audit_creation_method SHELXL-2013
_cell_angle_alpha 90
_cell_angle_beta 109.2394(17)
_cell_angle_gamma 90
_cell_formula_units_Z 4
_cell_length_a 11.1348(5)
_cell_length_b 9.6070(4)
_cell_length_c 16.2013(7)
_cell_measurement_reflns_used 6923
_cell_measurement_temperature 230(2)
_cell_measurement_theta_max 26.9993
_cell_measurement_theta_min 2.5035
_cell_volume 1636.29(12)
_computing_cell_refinement 'BRUKER SAINT'
_computing_data_collection 'BRUKER APEX2'
_computing_data_reduction 'SAINT V8.34A (Bruker AXS Inc., 2013)'
_computing_molecular_graphics 'DIAMOND (Crystal Impact)'
_computing_structure_refinement 'SHELXL-2013 (Sheldrick, 2013)'
_computing_structure_solution 'SHELXS-97 (Sheldrick, 2008)'
_diffrn_ambient_temperature 230(2)
_diffrn_detector_area_resol_mean 7.9
_diffrn_measured_fraction_theta_full 1.000
_diffrn_measured_fraction_theta_max 0.999
_diffrn_measurement_device_type 'Bruker D8 QUEST area detector'
_diffrn_measurement_method '\w and \f scans'
_diffrn_radiation_type MoK\a
_diffrn_radiation_wavelength 0.71073
_diffrn_reflns_av_R_equivalents 0.0530
_diffrn_reflns_av_unetI/netI 0.0261
_diffrn_reflns_Laue_measured_fraction_full 1.000
_diffrn_reflns_Laue_measured_fraction_max 0.999
_diffrn_reflns_limit_h_max 14
_diffrn_reflns_limit_h_min -14
_diffrn_reflns_limit_k_max 12
_diffrn_reflns_limit_k_min -12
_diffrn_reflns_limit_l_max 21
_diffrn_reflns_limit_l_min -21
_diffrn_reflns_number 32270
_diffrn_reflns_point_group_measured_fraction_full 1.000
_diffrn_reflns_point_group_measured_fraction_max 0.999
_diffrn_reflns_theta_full 25.242
_diffrn_reflns_theta_max 27.540
_diffrn_reflns_theta_min 2.504
_diffrn_source 'microfocus sealed X-ray tube'
_exptl_absorpt_coefficient_mu 0.096
_exptl_absorpt_correction_T_max 0.99
_exptl_absorpt_correction_T_min 0.98
_exptl_absorpt_correction_type numerical
_exptl_absorpt_process_details ' '
_exptl_crystal_colour colourless
_exptl_crystal_density_diffrn 1.341
_exptl_crystal_density_method 'not measured'
_exptl_crystal_description fragment
_exptl_crystal_F_000 704
_exptl_crystal_size_max 0.231
_exptl_crystal_size_mid 0.125
_exptl_crystal_size_min 0.065
_refine_diff_density_max 0.242
_refine_diff_density_min -0.253
_refine_diff_density_rms 0.051
_refine_ls_extinction_method none
_refine_ls_goodness_of_fit_ref 1.029
_refine_ls_hydrogen_treatment mixed
_refine_ls_matrix_type full
_refine_ls_number_parameters 225
_refine_ls_number_reflns 3769
_refine_ls_number_restraints 0
_refine_ls_restrained_S_all 1.029
_refine_ls_R_factor_all 0.0720
_refine_ls_R_factor_gt 0.0463
_refine_ls_shift/su_max 0.000
_refine_ls_shift/su_mean 0.000
_refine_ls_structure_factor_coef Fsqd
_refine_ls_weighting_details 'w=1/[\s^2^(Fo^2^)+(0.0562P)^2^+0.6040P] where P=(Fo^2^+2Fc^2^)/3'
_refine_ls_weighting_scheme calc
_refine_ls_wR_factor_gt 0.1098
_refine_ls_wR_factor_ref 0.1236
_reflns_Friedel_coverage 0.000
_reflns_number_gt 2698
_reflns_number_total 3769
_reflns_threshold_expression 'I > 2\s(I)'
_cod_data_source_file jo502308d_si_001.cif
_cod_data_source_block 45
_cod_depositor_comments 'Adding full bibliography for 4030241--4030242.cif.'
_cod_database_code 4030241
_shelx_space_group_comment
; 
The symmetry employed for this shelxl refinement is uniquely defined 
by the following loop, which should always be used as a source of 
symmetry information in preference to the above space-group names. 
They are only intended as comments. 
;
_shelx_estimated_absorpt_t_min 0.978
_shelx_estimated_absorpt_t_max 0.994
_shelxl_version_number 2013-4

loop_
_space_group_symop_operation_xyz
'x, y, z'
'-x+1/2, y+1/2, -z+1/2'
'-x, -y, -z'
'x-1/2, -y-1/2, z-1/2'

loop_
_atom_site_label
_atom_site_type_symbol
_atom_site_fract_x
_atom_site_fract_y
_atom_site_fract_z
_atom_site_U_iso_or_equiv
_atom_site_adp_type
_atom_site_occupancy
_atom_site_site_symmetry_order
_atom_site_calc_flag
_atom_site_refinement_flags_posn
_atom_site_refinement_flags_adp
O1 O 0.48788(11) 0.23477(13) 0.39612(9) 0.0456(3) Uani 1 1 d . .
O2 O 0.62757(13) 0.41756(13) 0.52106(10) 0.0427(3) Uani 1 1 d . .
H1 H 0.557(2) 0.392(3) 0.4754(17) 0.082(9) Uiso 1 1 d . .
O3 O 0.76916(10) 0.36437(11) 0.45158(7) 0.0296(3) Uani 1 1 d . .
O4 O 0.97734(10) 0.29247(12) 0.52993(7) 0.0340(3) Uani 1 1 d . .
O6 O 0.89880(11) 0.10381(11) 0.58827(7) 0.0346(3) Uani 1 1 d . .
C1 C 0.56562(14) 0.14409(16) 0.42867(10) 0.0280(3) Uani 1 1 d . .
C2 C 0.68019(14) 0.17201(15) 0.50880(10) 0.0264(3) Uani 1 1 d . .
H2 H 0.6575 0.1441 0.5606 0.032 Uiso 1 1 calc R U
C3 C 0.72293(15) 0.32458(16) 0.52146(11) 0.0294(3) Uani 1 1 d . .
C4 C 0.83185(16) 0.33695(17) 0.60637(11) 0.0351(4) Uani 1 1 d . .
H4A H 0.8043 0.3072 0.6552 0.042 Uiso 1 1 calc R U
H4B H 0.8600 0.4340 0.6162 0.042 Uiso 1 1 calc R U
C5 C 0.94032(16) 0.24570(17) 0.60137(11) 0.0339(4) Uani 1 1 d . .
C7 C 0.79429(14) 0.08334(15) 0.50807(10) 0.0266(3) Uani 1 1 d . .
C8 C 0.76005(16) -0.06967(16) 0.50554(11) 0.0358(4) Uani 1 1 d . .
H8A H 0.8309 -0.1255 0.5004 0.043 Uiso 1 1 calc R U
H8B H 0.7465 -0.0952 0.5604 0.043 Uiso 1 1 calc R U
C9 C 0.64185(15) -0.10199(16) 0.43002(10) 0.0299(4) Uani 1 1 d . .
C10 C 0.62055(17) -0.23539(17) 0.39494(11) 0.0363(4) Uani 1 1 d . .
H10 H 0.6812 -0.3050 0.4193 0.044 Uiso 1 1 calc R U
C11 C 0.51319(17) -0.26956(17) 0.32537(11) 0.0351(4) Uani 1 1 d . .
C12 C 0.42241(15) -0.16617(17) 0.28795(10) 0.0313(4) Uani 1 1 d . .
C13 C 0.44277(14) -0.03356(17) 0.32256(10) 0.0290(3) Uani 1 1 d . .
H13 H 0.3824 0.0361 0.2976 0.035 Uiso 1 1 calc R U
C14 C 0.55040(14) 0.00038(15) 0.39355(10) 0.0262(3) Uani 1 1 d . .
C15 C 0.83722(15) 0.13130(16) 0.43268(10) 0.0282(3) Uani 1 1 d . .
H15A H 0.9098 0.0756 0.4304 0.034 Uiso 1 1 calc R U
H15B H 0.7679 0.1207 0.3770 0.034 Uiso 1 1 calc R U
C16 C 0.87500(14) 0.28338(17) 0.44851(10) 0.0296(4) Uani 1 1 d . .
C17 C 0.92112(19) 0.3487(2) 0.38030(12) 0.0471(5) Uani 1 1 d . .
H17A H 0.9955 0.2990 0.3775 0.071 Uiso 1 1 calc R U
H17B H 0.9432 0.4452 0.3954 0.071 Uiso 1 1 calc R U
H17C H 0.8545 0.3440 0.3239 0.071 Uiso 1 1 calc R U
C18 C 1.05688(19) 0.2480(2) 0.68206(12) 0.0495(5) Uani 1 1 d . .
H18A H 1.0340 0.2188 0.7322 0.074 Uiso 1 1 calc R U
H18B H 1.0912 0.3417 0.6916 0.074 Uiso 1 1 calc R U
H18C H 1.1204 0.1851 0.6742 0.074 Uiso 1 1 calc R U
C19 C 0.4965(2) -0.4169(2) 0.29158(14) 0.0556(6) Uani 1 1 d . .
H19A H 0.4228 -0.4581 0.3014 0.083 Uiso 1 1 calc R U
H19B H 0.5717 -0.4708 0.3221 0.083 Uiso 1 1 calc R U
H19C H 0.4842 -0.4167 0.2295 0.083 Uiso 1 1 calc R U
C20 C 0.30411(17) -0.1964(2) 0.21187(12) 0.0424(4) Uani 1 1 d . .
H20A H 0.2444 -0.1202 0.2046 0.064 Uiso 1 1 calc R U
H20B H 0.2655 -0.2818 0.2229 0.064 Uiso 1 1 calc R U
H20C H 0.3263 -0.2068 0.1591 0.064 Uiso 1 1 calc R U

loop_
_atom_site_aniso_label
_atom_site_aniso_U_11
_atom_site_aniso_U_22
_atom_site_aniso_U_33
_atom_site_aniso_U_23
_atom_site_aniso_U_13
_atom_site_aniso_U_12
O1 0.0333(7) 0.0331(7) 0.0589(9) -0.0089(6) -0.0002(6) 0.0070(5)
O2 0.0377(7) 0.0341(7) 0.0581(9) -0.0154(6) 0.0183(7) 0.0015(5)
O3 0.0309(6) 0.0261(6) 0.0322(6) 0.0052(4) 0.0110(5) -0.0004(4)
O4 0.0262(6) 0.0391(6) 0.0340(6) -0.0002(5) 0.0064(5) -0.0079(5)
O6 0.0374(6) 0.0290(6) 0.0269(6) 0.0028(5) -0.0037(5) -0.0060(5)
C1 0.0245(8) 0.0293(8) 0.0314(8) -0.0007(6) 0.0106(7) -0.0037(6)
C2 0.0291(8) 0.0269(8) 0.0244(8) -0.0017(6) 0.0104(6) -0.0060(6)
C3 0.0326(8) 0.0265(8) 0.0326(8) -0.0038(6) 0.0153(7) -0.0033(6)
C4 0.0421(10) 0.0338(9) 0.0304(9) -0.0083(7) 0.0132(8) -0.0130(7)
C5 0.0367(9) 0.0310(8) 0.0287(9) 0.0000(7) 0.0036(7) -0.0103(7)
C7 0.0258(8) 0.0237(7) 0.0245(8) 0.0013(6) 0.0005(6) -0.0026(6)
C8 0.0388(9) 0.0238(8) 0.0351(9) 0.0049(7) -0.0009(7) -0.0012(7)
C9 0.0341(8) 0.0259(8) 0.0275(8) 0.0024(6) 0.0070(7) -0.0049(6)
C10 0.0446(10) 0.0238(8) 0.0361(9) 0.0014(7) 0.0074(8) -0.0024(7)
C11 0.0465(10) 0.0275(8) 0.0319(9) -0.0042(7) 0.0139(8) -0.0111(7)
C12 0.0328(8) 0.0360(9) 0.0273(8) -0.0041(7) 0.0130(7) -0.0129(7)
C13 0.0261(8) 0.0332(8) 0.0288(8) -0.0002(6) 0.0105(7) -0.0042(6)
C14 0.0282(8) 0.0242(7) 0.0265(8) -0.0003(6) 0.0094(6) -0.0047(6)
C15 0.0240(7) 0.0323(8) 0.0270(8) -0.0020(6) 0.0067(6) 0.0020(6)
C16 0.0265(8) 0.0345(8) 0.0286(8) 0.0018(7) 0.0100(7) -0.0031(6)
C17 0.0470(11) 0.0584(13) 0.0419(11) 0.0052(9) 0.0226(9) -0.0128(9)
C18 0.0479(11) 0.0450(11) 0.0390(11) 0.0001(8) -0.0080(9) -0.0134(9)
C19 0.0747(14) 0.0308(10) 0.0538(13) -0.0101(9) 0.0111(11) -0.0108(10)
C20 0.0379(10) 0.0493(11) 0.0392(10) -0.0123(8) 0.0116(8) -0.0169(8)

loop_
_atom_type_symbol
_atom_type_description
_atom_type_scat_dispersion_real
_atom_type_scat_dispersion_imag
_atom_type_scat_source
C C 0.0033 0.0016 'International Tables Vol C Tables 4.2.6.8 and 6.1.1.4'
H H 0.0000 0.0000 'International Tables Vol C Tables 4.2.6.8 and 6.1.1.4'
O O 0.0106 0.0060 'International Tables Vol C Tables 4.2.6.8 and 6.1.1.4'

loop_
_geom_angle_atom_site_label_1
_geom_angle_atom_site_label_2
_geom_angle_atom_site_label_3
_geom_angle
C3 O2 H1 106.4(17)
C16 O3 C3 113.31(11)
C5 O4 C16 111.94(11)
C5 O6 C7 112.83(11)
O1 C1 C14 121.66(14)
O1 C1 C2 121.46(14)
C14 C1 C2 116.86(13)
C1 C2 C7 111.17(12)
C1 C2 C3 114.87(13)
C7 C2 C3 108.10(12)
C1 C2 H2 107.5
C7 C2 H2 107.5
C3 C2 H2 107.5
O2 C3 O3 107.27(13)
O2 C3 C4 109.74(13)
O3 C3 C4 107.90(12)
O2 C3 C2 114.32(13)
O3 C3 C2 108.90(12)
C4 C3 C2 108.53(13)
C3 C4 C5 108.71(13)
C3 C4 H4A 109.9
C5 C4 H4A 109.9
C3 C4 H4B 109.9
C5 C4 H4B 109.9
H4A C4 H4B 108.3
O4 C5 O6 110.23(13)
O4 C5 C18 107.64(14)
O6 C5 C18 106.63(13)
O4 C5 C4 108.07(13)
O6 C5 C4 109.53(13)
C18 C5 C4 114.72(15)
O6 C7 C8 106.10(12)
O6 C7 C15 107.92(12)
C8 C7 C15 114.49(14)
O6 C7 C2 109.98(12)
C8 C7 C2 109.72(13)
C15 C7 C2 108.55(12)
C9 C8 C7 111.53(13)
C9 C8 H8A 109.3
C7 C8 H8A 109.3
C9 C8 H8B 109.3
C7 C8 H8B 109.3
H8A C8 H8B 108.0
C10 C9 C14 118.23(15)
C10 C9 C8 120.55(15)
C14 C9 C8 121.22(14)
C11 C10 C9 122.43(16)
C11 C10 H10 118.8
C9 C10 H10 118.8
C10 C11 C12 119.28(15)
C10 C11 C19 119.23(17)
C12 C11 C19 121.50(16)
C13 C12 C11 118.62(15)
C13 C12 C20 119.53(16)
C11 C12 C20 121.85(15)
C12 C13 C14 122.05(15)
C12 C13 H13 119.0
C14 C13 H13 119.0
C9 C14 C13 119.38(14)
C9 C14 C1 121.18(14)
C13 C14 C1 119.44(14)
C16 C15 C7 107.37(12)
C16 C15 H15A 110.2
C7 C15 H15A 110.2
C16 C15 H15B 110.2
C7 C15 H15B 110.2
H15A C15 H15B 108.5
O3 C16 O4 110.48(12)
O3 C16 C17 106.54(14)
O4 C16 C17 106.91(13)
O3 C16 C15 110.15(12)
O4 C16 C15 107.81(13)
C17 C16 C15 114.89(14)
C16 C17 H17A 109.5
C16 C17 H17B 109.5
H17A C17 H17B 109.5
C16 C17 H17C 109.5
H17A C17 H17C 109.5
H17B C17 H17C 109.5
C5 C18 H18A 109.5
C5 C18 H18B 109.5
H18A C18 H18B 109.5
C5 C18 H18C 109.5
H18A C18 H18C 109.5
H18B C18 H18C 109.5
C11 C19 H19A 109.5
C11 C19 H19B 109.5
H19A C19 H19B 109.5
C11 C19 H19C 109.5
H19A C19 H19C 109.5
H19B C19 H19C 109.5
C12 C20 H20A 109.5
C12 C20 H20B 109.5
H20A C20 H20B 109.5
C12 C20 H20C 109.5
H20A C20 H20C 109.5
H20B C20 H20C 109.5

loop_
_geom_bond_atom_site_label_1
_geom_bond_atom_site_label_2
_geom_bond_distance
O1 C1 1.2188(19)
O2 C3 1.3860(19)
O2 H1 0.92(3)
O3 C16 1.4266(19)
O3 C3 1.4412(18)
O4 C5 1.423(2)
O4 C16 1.4337(19)
O6 C5 1.4325(19)
O6 C7 1.4438(17)
C1 C14 1.482(2)
C1 C2 1.514(2)
C2 C7 1.533(2)
C2 C3 1.534(2)
C2 H2 0.9900
C3 C4 1.509(2)
C4 C5 1.516(2)
C4 H4A 0.9800
C4 H4B 0.9800
C5 C18 1.509(2)
C7 C8 1.516(2)
C7 C15 1.522(2)
C8 C9 1.505(2)
C8 H8A 0.9800
C8 H8B 0.9800
C9 C10 1.390(2)
C9 C14 1.399(2)
C10 C11 1.385(2)
C10 H10 0.9400
C11 C12 1.404(2)
C11 C19 1.507(2)
C12 C13 1.380(2)
C12 C20 1.506(2)
C13 C14 1.399(2)
C13 H13 0.9400
C15 C16 1.519(2)
C15 H15A 0.9800
C15 H15B 0.9800
C16 C17 1.501(2)
C17 H17A 0.9700
C17 H17B 0.9700
C17 H17C 0.9700
C18 H18A 0.9700
C18 H18B 0.9700
C18 H18C 0.9700
C19 H19A 0.9700
C19 H19B 0.9700
C19 H19C 0.9700
C20 H20A 0.9700
C20 H20B 0.9700
C20 H20C 0.9700

loop_
_geom_hbond_atom_site_label_D
_geom_hbond_atom_site_label_H
_geom_hbond_atom_site_label_A
_geom_hbond_distance_DH
_geom_hbond_distance_HA
_geom_hbond_distance_DA
_geom_hbond_angle_DHA
O2 H1 O1 0.92(3) 1.97(3) 2.7434(18) 141(2)

loop_
_geom_torsion_atom_site_label_1
_geom_torsion_atom_site_label_2
_geom_torsion_atom_site_label_3
_geom_torsion_atom_site_label_4
_geom_torsion
O1 C1 C2 C7 -148.42(15)
C14 C1 C2 C7 33.49(18)
O1 C1 C2 C3 -25.3(2)
C14 C1 C2 C3 156.64(13)
C16 O3 C3 O2 175.49(12)
C16 O3 C3 C4 57.33(16)
C16 O3 C3 C2 -60.30(16)
C1 C2 C3 O2 53.60(18)
C7 C2 C3 O2 178.37(13)
C1 C2 C3 O3 -66.34(16)
C7 C2 C3 O3 58.44(15)
C1 C2 C3 C4 176.45(12)
C7 C2 C3 C4 -58.78(16)
O2 C3 C4 C5 -174.07(13)
O3 C3 C4 C5 -57.50(16)
C2 C3 C4 C5 60.35(16)
C16 O4 C5 O6 59.38(16)
C16 O4 C5 C18 175.30(14)
C16 O4 C5 C4 -60.28(16)
C7 O6 C5 O4 -57.91(17)
C7 O6 C5 C18 -174.46(14)
C7 O6 C5 C4 60.87(17)
C3 C4 C5 O4 59.67(16)
C3 C4 C5 O6 -60.44(17)
C3 C4 C5 C18 179.73(14)
C5 O6 C7 C8 -178.48(14)
C5 O6 C7 C15 58.37(16)
C5 O6 C7 C2 -59.88(16)
C1 C2 C7 O6 -175.50(12)
C3 C2 C7 O6 57.56(15)
C1 C2 C7 C8 -59.14(16)
C3 C2 C7 C8 173.91(13)
C1 C2 C7 C15 66.64(15)
C3 C2 C7 C15 -60.31(15)
O6 C7 C8 C9 173.31(13)
C15 C7 C8 C9 -67.77(18)
C2 C7 C8 C9 54.54(18)
C7 C8 C9 C10 154.99(16)
C7 C8 C9 C14 -25.3(2)
C14 C9 C10 C11 0.4(3)
C8 C9 C10 C11 -179.89(16)
C9 C10 C11 C12 0.5(3)
C9 C10 C11 C19 -179.46(17)
C10 C11 C12 C13 -0.7(2)
C19 C11 C12 C13 179.35(16)
C10 C11 C12 C20 179.62(15)
C19 C11 C12 C20 -0.4(3)
C11 C12 C13 C14 -0.2(2)
C20 C12 C13 C14 179.54(14)
C10 C9 C14 C13 -1.3(2)
C8 C9 C14 C13 179.06(14)
C10 C9 C14 C1 178.84(14)
C8 C9 C14 C1 -0.8(2)
C12 C13 C14 C9 1.2(2)
C12 C13 C14 C1 -178.93(14)
O1 C1 C14 C9 178.35(15)
C2 C1 C14 C9 -3.6(2)
O1 C1 C14 C13 -1.6(2)
C2 C1 C14 C13 176.53(13)
O6 C7 C15 C16 -58.75(15)
C8 C7 C15 C16 -176.63(13)
C2 C7 C15 C16 60.41(15)
C3 O3 C16 O4 -57.38(15)
C3 O3 C16 C17 -173.16(13)
C3 O3 C16 C15 61.62(16)
C5 O4 C16 O3 58.75(16)
C5 O4 C16 C17 174.30(14)
C5 O4 C16 C15 -61.67(16)
C7 C15 C16 O3 -60.06(16)
C7 C15 C16 O4 60.57(15)
C7 C15 C16 C17 179.63(14)
